data_2004516
loop_
_publ_author_name
'Ravikumar, K.'
'Mohan, K. C.'
'Roy, S.'
'Singh, A. K.'

_publ_section_title
;
 A Key Intermediate in the Synthesis of Pentamidine:
 4,4'-[1,5-Pentanediylbis(oxy)]bisbenzonitrile
;
_journal_issue 2
_journal_name_full 'Acta Crystallographica Section C'
_journal_page_first 403
_journal_page_last 405
_journal_paper_doi 10.1107/S0108270195011966
_journal_volume 52
_journal_year 1996
_chemical_formula_sum 'C19 H18 N2 O2'
_chemical_formula_weight 306.36
_space_group_IT_number 14
_symmetry_cell_setting monoclinic
_symmetry_space_group_name_Hall '-P 2ybc'
_symmetry_space_group_name_H-M 'P 1 21/c 1'
_atom_type_scat_source 'SHELXTL-Plus (Sheldrick, 1991)'
_cell_angle_alpha 90.
_cell_angle_beta 96.95(2)
_cell_angle_gamma 90.
_cell_formula_units_Z 4
_cell_length_a 9.163(1)
_cell_length_b 8.370(1)
_cell_length_c 21.786(3)
_cell_measurement_reflns_used 25
_cell_measurement_temperature 293
_cell_measurement_theta_max 17
_cell_measurement_theta_min 8
_cell_volume 1658.6(4)
_computing_cell_refinement 'P3 Diffractometer Program'
_computing_data_collection 'P3 Diffractometer Program (Siemens, 1991)'
_computing_data_reduction 'SHELXTL-Plus (Sheldrick, 1991)'
_computing_molecular_graphics SHELXTL-Plus
_computing_publication_material 'PARST (Nardelli, 1983)'
_computing_structure_refinement SHELXTL-Plus
_computing_structure_solution SHELXTL-Plus
_diffrn_measurement_device 'Siemens R3m/V'
_diffrn_measurement_method \w/2\q
_diffrn_radiation_type MoK\a
_diffrn_radiation_wavelength 0.71073
_diffrn_reflns_av_R_equivalents 0.010
_diffrn_reflns_limit_h_max 9
_diffrn_reflns_limit_h_min 0
_diffrn_reflns_limit_k_max 9
_diffrn_reflns_limit_k_min 0
_diffrn_reflns_limit_l_max 23
_diffrn_reflns_limit_l_min -23
_diffrn_reflns_number 2590
_diffrn_reflns_theta_max 22.5
_diffrn_standards_decay_% <=1
_diffrn_standards_interval_count 98
_diffrn_standards_number 2
_exptl_absorpt_coefficient_mu 0.08
_exptl_absorpt_correction_type none
_exptl_crystal_colour transparent
_exptl_crystal_density_diffrn 1.227
_exptl_crystal_density_method 'not measured'
_exptl_crystal_description cubic
_exptl_crystal_size_max 0.18
_exptl_crystal_size_mid 0.17
_exptl_crystal_size_min 0.14
_refine_diff_density_max 0.23
_refine_diff_density_min -0.18
_refine_ls_extinction_method none
_refine_ls_goodness_of_fit_obs 0.93
_refine_ls_number_parameters 208
_refine_ls_number_reflns 1573
_refine_ls_R_factor_obs 0.043
_refine_ls_shift/esd_max 0.001
_refine_ls_structure_factor_coef F
_refine_ls_weighting_details 'w = 1/[\s^2^(F) + 0.0061F^2^]'
_refine_ls_weighting_scheme calc
_refine_ls_wR_factor_obs 0.049
_reflns_number_observed 1573
_reflns_number_total 2533
_reflns_observed_criterion I>3\s(I)
_cod_data_source_file kh1052.cif
_cod_data_source_block kh1052a
_cod_depositor_comments
;
The following automatic conversions were performed:

'_refine_ls_weighting_scheme' value 'w = 1/[\s^2^(F) + 0.0061F^2^]'
was changed to 'calc'. New tag '_refine_ls_weighting_details' was
created. The value of the new tag was set to 'w = 1/[\s^2^(F) +
0.0061F^2^]'.

Automatic conversion script
Id: cif_fix_values 3143 2015-03-26 13:38:13Z robertas 
;
_cod_original_sg_symbol_H-M 'P 21/c'
_cod_database_code 2004516

loop_
_symmetry_equiv_pos_as_xyz
x,y,z
x,1/2-y,1/2+z
-x,-y,-z
-x,1/2+y,1/2-z

loop_
_atom_site_label
_atom_site_fract_x
_atom_site_fract_y
_atom_site_fract_z
_atom_site_U_iso_or_equiv
O(1) 1.4197(2) -0.0782(2) 0.1505(1) 0.073(1)
O(2) 0.6678(2) 0.1798(2) 0.0455(1) 0.064(1)
N(1) 2.1123(3) -0.0548(3) 0.2912(1) 0.096(1)
N(2) 0.0558(3) 0.6102(3) 0.0668(1) 0.090(1)
C(1) 1.8416(3) -0.0571(3) 0.2409(1) 0.068(1)
C(2) 1.8009(3) -0.1687(2) 0.1943(2) 0.076(1)
C(3) 1.6591(3) -0.1710(3) 0.1656(1) 0.072(1)
C(4) 1.5557(3) -0.0638(3) 0.1819(1) 0.060(1)
C(5) 1.5964(3) 0.0494(4) 0.2274(1) 0.071(1)
C(6) 1.7387(3) 0.0515(4) 0.2572(1) 0.075(1)
C(7) 1.3105(3) 0.0399(3) 0.1592(1) 0.061(1)
C(8) 1.1761(3) 0.0033(3) 0.1152(1) 0.062(1)
C(9) 1.0548(2) 0.1247(3) 0.1198(1) 0.055(1)
C(10) 0.9181(3) 0.0979(3) 0.0743(1) 0.061(1)
C(11) 0.7992(2) 0.2140(3) 0.0864(1) 0.058(1)
C(12) 0.5476(3) 0.2724(3) 0.0513(1) 0.052(1)
C(13) 0.4211(3) 0.2345(3) 0.0124(1) 0.063(1)
C(14) 0.2943(3) 0.3209(3) 0.0146(1) 0.063(1)
C(15) 0.2922(3) 0.4479(3) 0.0560(1) 0.053(1)
C(16) 0.4190(3) 0.4845(3) 0.0948(1) 0.063(1)
C(17) 0.5463(3) 0.3983(3) 0.0929(1) 0.060(1)
C(18) 0.1606(3) 0.5386(3) 0.0607(1) 0.065(1)
C(19) 1.9921(3) -0.0549(4) 0.2698(1) 0.078(1)
H(2) 1.8725(3) -0.2429(3) 0.1826(1) ?
H(3) 1.6301(3) -0.2475(3) 0.1336(1) ?
H(5) 1.5259(3) 0.1273(4) 0.2372(1) ?
H(6) 1.7652(3) 0.1254(4) 0.2904(1) ?
H(7A) 1.3462(3) 0.1446(3) 0.1510(1) ?
H(7B) 1.2864(3) 0.0365(3) 0.2008(1) ?
H(8A) 1.1410(2) -0.1014(3) 0.1239(1) ?
H(8B) 1.2021(2) 0.0038(3) 0.0739(1) ?
H(9A) 1.0928(2) 0.2295(3) 0.1134(1) ?
H(9B) 1.0271(2) 0.1206(3) 0.1609(1) ?
H(10A) 0.8839(3) -0.0097(3) 0.0778(1) ?
H(10B) 0.9417(3) 0.1138(3) 0.0330(1) ?
H(11A) 0.7803(2) 0.2029(3) 0.1286(1) ?
H(11B) 0.8308(2) 0.3215(3) 0.0802(1) ?
H(13) 0.4226(3) 0.1477(3) -0.0164(1) ?
H(14) 0.2067(3) 0.2958(3) -0.0125(1) ?
H(16) 0.4173(3) 0.5731(3) 0.1228(1) ?
H(17) 0.6332(3) 0.4243(3) 0.1202(1) ?

loop_
_geom_angle_atom_site_label_1
_geom_angle_atom_site_label_2
_geom_angle_atom_site_label_3
_geom_angle
_geom_angle_publ_flag
C(4) O(1) C(7) 119.1(2) yes
C(2) C(1) C(6) 119.6(2) yes
C(6) C(1) C(19) 121.6(3) yes
O(1) C(4) C(5) 125.0(2) yes
C(7) C(8) C(9) 111.9(2) yes
C(9) C(10) C(11) 110.3(2) yes
O(2) C(12) C(13) 115.9(2) yes
C(14) C(15) C(16) 119.1(2) yes
C(16) C(15) C(18) 119.2(2) yes
N(1) C(19) C(1) 178.1(3) yes
C(11) O(2) C(12) 117.0(2) yes
C(2) C(1) C(19) 118.8(3) yes
O(1) C(4) C(3) 115.4(2) yes
O(1) C(7) C(8) 107.9(2) yes
C(8) C(9) C(10) 114.3(2) yes
O(2) C(11) C(10) 109.4(2) yes
O(2) C(12) C(17) 124.2(2) yes
C(14) C(15) C(18) 121.6(2) yes
N(2) C(18) C(15) 177.4(3) yes
C(2) C(3) C(4) 120.9(3) no
C(4) C(5) C(6) 119.9(3) no
C(12) C(13) C(14) 120.3(2) no
C(12) C(17) C(16) 119.4(2) no
C(1) C(2) C(3) 119.7(3) no
C(3) C(4) C(5) 119.6(2) no
C(1) C(6) C(5) 120.2(3) no
C(13) C(12) C(17) 120.0(2) no
C(13) C(14) C(15) 120.1(2) no
C(15) C(16) C(17) 121.1(2) no

loop_
_geom_bond_atom_site_label_1
_geom_bond_atom_site_label_2
_geom_bond_distance
_geom_bond_publ_flag
O(1) C(4) 1.354(3) yes
O(2) C(11) 1.437(3) yes
N(1) C(19) 1.143(4) yes
C(1) C(19) 1.445(4) yes
C(8) C(9) 1.518(3) yes
C(10) C(11) 1.507(4) yes
O(1) C(7) 1.435(3) yes
O(2) C(12) 1.366(3) yes
N(2) C(18) 1.152(4) yes
C(7) C(8) 1.497(3) yes
C(9) C(10) 1.517(3) yes
C(15) C(18) 1.440(4) yes
C(1) C(2) 1.398(4) no
C(3) C(4) 1.383(4) no
C(5) C(6) 1.385(4) no
C(12) C(17) 1.391(4) no
C(14) C(15) 1.396(4) no
C(1) C(6) 1.386(4) no
C(2) C(3) 1.372(4) no
C(4) C(5) 1.388(4) no
C(12) C(13) 1.388(3) no
C(13) C(14) 1.375(4) no
C(15) C(16) 1.386(3) no
C(16) C(17) 1.377(4) no
